data_1529400
loop_
_publ_author_name
'Chua, Ming Hui'
'Huang, Kuo-Wei'
'Xu, Jianwei'
'Wu, Jishan'

_publ_section_title
;
 Unusual Intramolecular Hydrogen Transfer in 3,5-Di(triphenylethylenyl)
 BODIPY Synthesis and 1,2-Migratory Shift in Subsequent Scholl Type
 Reaction.
;
_journal_issue 17
_journal_name_full 'Organic letters'
_journal_page_first 4168
_journal_page_last 4171
_journal_paper_doi 10.1021/acs.orglett.5b01916
_journal_volume 17
_journal_year 2015
_chemical_formula_moiety 'C55 H36 B F7 N2'
_chemical_formula_sum 'C55 H36 B F7 N2'
_chemical_formula_weight 868.67
_space_group_crystal_system monoclinic
_space_group_IT_number 14
_space_group_name_Hall '-P 2ybc'
_space_group_name_H-M_alt 'P 1 21/c 1'
_symmetry_space_group_name_Hall '-P 2ybc'
_symmetry_space_group_name_H-M 'P 1 21/c 1'
_atom_sites_solution_hydrogens geom
_audit_creation_method SHELXL-2014/6
_cell_angle_alpha 90
_cell_angle_beta 96.8500(10)
_cell_angle_gamma 90
_cell_formula_units_Z 4
_cell_length_a 13.1321(3)
_cell_length_b 10.7218(3)
_cell_length_c 30.2961(8)
_cell_measurement_reflns_used 9255
_cell_measurement_temperature 100(2)
_cell_measurement_theta_max 72.3
_cell_measurement_theta_min 4.377
_cell_volume 4235.23(19)
_computing_cell_refinement 'SHELXTL, Acta Cryst., Sect. A 2008, 64, 112-122.'
_computing_data_collection 'APEX v2014.11.0'
_computing_data_reduction 'Saint, APEX v2014.11.0.'
_computing_molecular_graphics Ortep3
_computing_publication_material 'APEX v2014.11.0.'
_computing_structure_refinement 'SHELXL-2014/6 (Sheldrick, 2014)'
_computing_structure_solution 'Sir 2014'
_diffrn_ambient_temperature 100(2)
_diffrn_measured_fraction_theta_full 0.906
_diffrn_measured_fraction_theta_max 0.883
_diffrn_measurement_device_type 'Bruker AXS D8 Venture '
_diffrn_measurement_method 'profile data from \q/2\q scans'
_diffrn_radiation_type CuK\a
_diffrn_radiation_wavelength 1.54178
_diffrn_reflns_av_R_equivalents 0.0236
_diffrn_reflns_av_unetI/netI 0.0316
_diffrn_reflns_laue_measured_fraction_max 0.883
_diffrn_reflns_limit_h_max 13
_diffrn_reflns_limit_h_min -16
_diffrn_reflns_limit_k_max 11
_diffrn_reflns_limit_k_min -12
_diffrn_reflns_limit_l_max 37
_diffrn_reflns_limit_l_min -32
_diffrn_reflns_number 13863
_diffrn_reflns_point_group_measured_fraction_max 0.883
_diffrn_reflns_theta_full 67.679
_diffrn_reflns_theta_max 72.409
_diffrn_reflns_theta_min 4.378
_exptl_absorpt_coefficient_mu 0.835
_exptl_absorpt_correction_T_max 0.915
_exptl_absorpt_correction_T_min 0.822
_exptl_absorpt_correction_type multi-scan
_exptl_absorpt_process_details Sadabs
_exptl_crystal_colour 'dark red'
_exptl_crystal_density_diffrn 1.362
_exptl_crystal_description 'prism frag'
_exptl_crystal_F_000 1792
_exptl_crystal_size_max 0.245
_exptl_crystal_size_mid 0.175
_exptl_crystal_size_min 0.108
_refine_diff_density_max 0.425
_refine_diff_density_min -0.314
_refine_diff_density_rms 0.083
_refine_ls_extinction_method none
_refine_ls_goodness_of_fit_ref 1.097
_refine_ls_hydrogen_treatment constr
_refine_ls_matrix_type full
_refine_ls_number_parameters 586
_refine_ls_number_reflns 7397
_refine_ls_number_restraints 0
_refine_ls_restrained_S_all 1.097
_refine_ls_R_factor_all 0.0584
_refine_ls_R_factor_gt 0.0475
_refine_ls_shift/su_max 0.000
_refine_ls_shift/su_mean 0.000
_refine_ls_structure_factor_coef Fsqd
_refine_ls_weighting_details 'w=1/[\s^2^(Fo^2^)+(0.0975P)^2^+2.0884P] where P=(Fo^2^+2Fc^2^)/3'
_refine_ls_weighting_scheme calc
_refine_ls_wR_factor_gt 0.1353
_refine_ls_wR_factor_ref 0.1618
_reflns_Friedel_coverage 0.000
_reflns_number_gt 6330
_reflns_number_total 7397
_reflns_threshold_expression 'I > 2\s(I)'
_cod_data_source_file ol5b01916_si_004.cif
_cod_data_source_block shelx
_cod_depositor_comments 'Adding full bibliography for 1529399--1529401.cif.'
_cod_database_code 1529400
_shelx_space_group_comment
;
The symmetry employed for this shelxl refinement is uniquely defined
by the following loop, which should always be used as a source of
symmetry information in preference to the above space-group names.
They are only intended as comments.
;
_shelx_estimated_absorpt_t_min 0.822
_shelx_estimated_absorpt_t_max 0.915
_shelxl_version_number 2014/6

loop_
_space_group_symop_operation_xyz
'x, y, z'
'-x, y+1/2, -z+1/2'
'-x, -y, -z'
'x, -y-1/2, z-1/2'

loop_
_atom_site_label
_atom_site_type_symbol
_atom_site_fract_x
_atom_site_fract_y
_atom_site_fract_z
_atom_site_U_iso_or_equiv
_atom_site_adp_type
_atom_site_occupancy
_atom_site_site_symmetry_order
_atom_site_calc_flag
_atom_site_refinement_flags_posn
_atom_site_refinement_flags_adp
B1 B 0.18623(18) 0.2788(2) 0.39572(8) 0.0214(5) Uani 1 1 d . .
N1 N 0.29795(13) 0.28299(15) 0.42018(6) 0.0180(4) Uani 1 1 d . .
N2 N 0.17668(12) 0.15272(15) 0.36925(6) 0.0178(4) Uani 1 1 d . .
C1 C 0.33481(15) 0.36248(19) 0.45300(7) 0.0189(4) Uani 1 1 d . .
C2 C 0.43311(16) 0.3225(2) 0.47153(7) 0.0228(4) Uani 1 1 d . .
H2 H 0.4738 0.3586 0.4963 0.027 Uiso 1 1 calc R U
C3 C 0.45923(16) 0.2213(2) 0.44703(7) 0.0226(5) Uani 1 1 d . .
H3 H 0.5226 0.1775 0.4507 0.027 Uiso 1 1 calc R U
C4 C 0.37407(15) 0.19532(19) 0.41561(7) 0.0192(4) Uani 1 1 d . .
C5 C 0.35614(15) 0.09690(18) 0.38508(7) 0.0183(4) Uani 1 1 d . .
C6 C 0.25927(15) 0.07443(18) 0.36345(7) 0.0169(4) Uani 1 1 d . .
C7 C 0.22105(15) -0.02712(18) 0.33635(7) 0.0184(4) Uani 1 1 d . .
H7 H 0.2601 -0.0946 0.3269 0.022 Uiso 1 1 calc R U
C8 C 0.11715(15) -0.00986(18) 0.32629(7) 0.0190(4) Uani 1 1 d . .
H8 H 0.0710 -0.0635 0.3088 0.023 Uiso 1 1 calc R U
C9 C 0.09165(15) 0.10270(18) 0.34683(7) 0.0173(4) Uani 1 1 d . .
C10 C 0.44120(14) 0.01202(18) 0.37578(7) 0.0188(4) Uani 1 1 d . .
C11 C 0.49482(16) -0.06385(19) 0.40756(7) 0.0213(4) Uani 1 1 d . .
C12 C 0.56921(16) -0.1474(2) 0.39718(8) 0.0252(5) Uani 1 1 d . .
C13 C 0.59237(16) -0.1542(2) 0.35390(8) 0.0257(5) Uani 1 1 d . .
C14 C 0.54302(16) -0.0775(2) 0.32183(8) 0.0248(5) Uani 1 1 d . .
C15 C 0.46798(15) 0.00344(19) 0.33257(7) 0.0213(4) Uani 1 1 d . .
C16 C 0.28241(16) 0.47750(19) 0.46515(7) 0.0203(4) Uani 1 1 d . .
C17 C 0.27332(16) 0.5785(2) 0.43800(8) 0.0224(5) Uani 1 1 d . .
C18 C -0.01164(15) 0.16462(19) 0.34418(7) 0.0196(4) Uani 1 1 d . .
H18 H -0.0001 0.2553 0.3507 0.024 Uiso 1 1 calc R U
C19 C -0.07054(15) 0.1538(2) 0.29703(7) 0.0206(4) Uani 1 1 d . .
H19 H -0.0933 0.0650 0.2934 0.025 Uiso 1 1 calc R U
C20 C 0.25659(15) 0.48070(19) 0.51204(7) 0.0193(4) Uani 1 1 d . .
C21 C 0.18368(18) 0.4016(2) 0.52695(8) 0.0261(5) Uani 1 1 d . .
H21 H 0.1480 0.3437 0.5070 0.031 Uiso 1 1 calc R U
C22 C 0.16306(18) 0.4073(2) 0.57062(8) 0.0262(5) Uani 1 1 d . .
H22 H 0.1112 0.3554 0.5801 0.031 Uiso 1 1 calc R U
C23 C 0.21684(17) 0.4872(2) 0.60069(7) 0.0237(5) Uani 1 1 d . .
H23 H 0.2027 0.4897 0.6307 0.028 Uiso 1 1 calc R U
C24 C 0.29143(17) 0.5635(2) 0.58664(8) 0.0267(5) Uani 1 1 d . .
H24 H 0.3299 0.6175 0.6072 0.032 Uiso 1 1 calc R U
C25 C 0.31023(16) 0.5612(2) 0.54251(7) 0.0236(5) Uani 1 1 d . .
H25 H 0.3605 0.6155 0.5330 0.028 Uiso 1 1 calc R U
C26 C 0.21192(16) 0.6902(2) 0.44825(7) 0.0218(4) Uani 1 1 d . .
C27 C 0.11165(17) 0.6798(2) 0.45868(8) 0.0273(5) Uani 1 1 d . .
H27 H 0.0823 0.5998 0.4616 0.033 Uiso 1 1 calc R U
C28 C 0.05470(18) 0.7862(2) 0.46476(9) 0.0328(6) Uani 1 1 d . .
H28 H -0.0135 0.7781 0.4719 0.039 Uiso 1 1 calc R U
C29 C 0.09575(19) 0.9041(2) 0.46051(8) 0.0302(5) Uani 1 1 d . .
H29 H 0.0557 0.9764 0.4641 0.036 Uiso 1 1 calc R U
C30 C 0.1954(2) 0.9150(2) 0.45107(8) 0.0311(5) Uani 1 1 d . .
H30 H 0.2253 0.9953 0.4491 0.037 Uiso 1 1 calc R U
C31 C 0.25243(19) 0.8089(2) 0.44438(8) 0.0291(5) Uani 1 1 d . .
H31 H 0.3204 0.8177 0.4370 0.035 Uiso 1 1 calc R U
C32 C 0.32265(16) 0.58710(18) 0.39647(7) 0.0207(4) Uani 1 1 d . .
C33 C 0.42548(17) 0.5559(2) 0.39489(7) 0.0241(5) Uani 1 1 d . .
H33 H 0.4654 0.5262 0.4210 0.029 Uiso 1 1 calc R U
C34 C 0.47042(18) 0.5678(2) 0.35558(8) 0.0269(5) Uani 1 1 d . .
H34 H 0.5402 0.5453 0.3551 0.032 Uiso 1 1 calc R U
C35 C 0.41390(19) 0.6120(2) 0.31756(8) 0.0289(5) Uani 1 1 d . .
H35 H 0.4444 0.6189 0.2908 0.035 Uiso 1 1 calc R U
C36 C 0.31249(18) 0.6462(2) 0.31856(7) 0.0270(5) Uani 1 1 d . .
H36 H 0.2735 0.6780 0.2926 0.032 Uiso 1 1 calc R U
C37 C 0.26775(17) 0.6339(2) 0.35791(8) 0.0239(5) Uani 1 1 d . .
H37 H 0.1983 0.6581 0.3584 0.029 Uiso 1 1 calc R U
C38 C -0.07722(15) 0.11276(19) 0.37831(7) 0.0177(4) Uani 1 1 d . .
C39 C -0.10054(16) -0.01380(19) 0.37897(7) 0.0212(4) Uani 1 1 d . .
H39 H -0.0698 -0.0696 0.3601 0.025 Uiso 1 1 calc R U
C40 C -0.16822(16) -0.0592(2) 0.40693(8) 0.0246(5) Uani 1 1 d . .
H40 H -0.1842 -0.1456 0.4068 0.030 Uiso 1 1 calc R U
C41 C -0.21247(17) 0.0206(2) 0.43491(7) 0.0258(5) Uani 1 1 d . .
H41 H -0.2592 -0.0106 0.4539 0.031 Uiso 1 1 calc R U
C42 C -0.18836(18) 0.1465(2) 0.43514(8) 0.0269(5) Uani 1 1 d . .
H42 H -0.2177 0.2015 0.4547 0.032 Uiso 1 1 calc R U
C43 C -0.12095(16) 0.1926(2) 0.40668(7) 0.0228(5) Uani 1 1 d . .
H43 H -0.1051 0.2790 0.4068 0.027 Uiso 1 1 calc R U
C44 C -0.16818(15) 0.23277(19) 0.29342(7) 0.0188(4) Uani 1 1 d . .
C45 C -0.16702(16) 0.35762(19) 0.28142(7) 0.0213(4) Uani 1 1 d . .
H45 H -0.1044 0.3949 0.2756 0.026 Uiso 1 1 calc R U
C46 C -0.25610(18) 0.4290(2) 0.27775(7) 0.0257(5) Uani 1 1 d . .
H46 H -0.2542 0.5142 0.2693 0.031 Uiso 1 1 calc R U
C47 C -0.34780(17) 0.3754(2) 0.28651(7) 0.0274(5) Uani 1 1 d . .
H47 H -0.4088 0.4237 0.2841 0.033 Uiso 1 1 calc R U
C48 C -0.34981(17) 0.2506(2) 0.29875(8) 0.0279(5) Uani 1 1 d . .
H48 H -0.4124 0.2136 0.3047 0.033 Uiso 1 1 calc R U
C49 C -0.26067(16) 0.1800(2) 0.30233(7) 0.0232(5) Uani 1 1 d . .
H49 H -0.2626 0.0949 0.3109 0.028 Uiso 1 1 calc R U
C50 C -0.00669(15) 0.18067(19) 0.25921(7) 0.0216(4) Uani 1 1 d . .
C51 C 0.07647(17) 0.2622(2) 0.26287(8) 0.0242(5) Uani 1 1 d . .
H51 H 0.0948 0.3065 0.2898 0.029 Uiso 1 1 calc R U
C52 C 0.13284(17) 0.2788(2) 0.22714(8) 0.0276(5) Uani 1 1 d . .
H52 H 0.1899 0.3340 0.2300 0.033 Uiso 1 1 calc R U
C53 C 0.10651(18) 0.2158(2) 0.18757(8) 0.0281(5) Uani 1 1 d . .
H53 H 0.1456 0.2272 0.1634 0.034 Uiso 1 1 calc R U
C54 C 0.02283(18) 0.1360(2) 0.18326(8) 0.0285(5) Uani 1 1 d . .
H54 H 0.0037 0.0937 0.1560 0.034 Uiso 1 1 calc R U
C55 C -0.03309(17) 0.1179(2) 0.21891(7) 0.0246(5) Uani 1 1 d . .
H55 H -0.0899 0.0624 0.2159 0.030 Uiso 1 1 calc R U
F1 F 0.16775(11) 0.37675(12) 0.36613(5) 0.0356(4) Uani 1 1 d . .
F2 F 0.11754(10) 0.28007(14) 0.42655(5) 0.0347(4) Uani 1 1 d . .
F3 F 0.47494(9) -0.06027(12) 0.44982(4) 0.0263(3) Uani 1 1 d . .
F4 F 0.61679(10) -0.22089(13) 0.42824(5) 0.0332(3) Uani 1 1 d . .
F5 F 0.66323(10) -0.23463(13) 0.34319(5) 0.0363(4) Uani 1 1 d . .
F6 F 0.56812(10) -0.08206(14) 0.28014(5) 0.0330(3) Uani 1 1 d . .
F7 F 0.42223(9) 0.07633(12) 0.30037(4) 0.0249(3) Uani 1 1 d . .

loop_
_atom_site_aniso_label
_atom_site_aniso_U_11
_atom_site_aniso_U_22
_atom_site_aniso_U_33
_atom_site_aniso_U_23
_atom_site_aniso_U_13
_atom_site_aniso_U_12
B1 0.0201(11) 0.0196(11) 0.0236(12) -0.0062(9) -0.0010(10) 0.0033(8)
N1 0.0196(8) 0.0159(8) 0.0186(9) -0.0004(6) 0.0027(7) 0.0000(6)
N2 0.0164(8) 0.0163(8) 0.0206(9) 0.0002(6) 0.0020(7) 0.0019(6)
C1 0.0205(10) 0.0196(10) 0.0174(10) 0.0009(7) 0.0058(8) -0.0047(8)
C2 0.0207(10) 0.0221(10) 0.0254(11) -0.0029(8) 0.0018(9) -0.0051(8)
C3 0.0178(10) 0.0223(10) 0.0273(12) -0.0018(8) 0.0017(9) -0.0024(8)
C4 0.0183(9) 0.0183(9) 0.0213(10) 0.0012(8) 0.0035(8) -0.0003(7)
C5 0.0181(10) 0.0155(9) 0.0218(11) 0.0032(7) 0.0047(8) -0.0005(7)
C6 0.0175(9) 0.0156(9) 0.0179(10) 0.0014(7) 0.0036(8) 0.0012(7)
C7 0.0205(10) 0.0163(9) 0.0188(10) 0.0003(7) 0.0042(8) 0.0001(7)
C8 0.0184(9) 0.0176(9) 0.0209(10) 0.0008(7) 0.0017(8) -0.0011(7)
C9 0.0177(9) 0.0182(9) 0.0158(10) 0.0033(7) 0.0013(8) -0.0011(7)
C10 0.0141(9) 0.0164(9) 0.0257(11) -0.0027(8) 0.0017(8) -0.0023(7)
C11 0.0188(10) 0.0200(10) 0.0250(12) -0.0001(8) 0.0020(9) -0.0026(7)
C12 0.0178(10) 0.0194(10) 0.0372(13) 0.0015(9) -0.0017(9) 0.0006(8)
C13 0.0156(9) 0.0227(11) 0.0390(13) -0.0064(9) 0.0040(9) 0.0014(8)
C14 0.0195(10) 0.0279(11) 0.0279(12) -0.0064(9) 0.0066(9) -0.0048(8)
C15 0.0170(9) 0.0214(10) 0.0246(11) 0.0000(8) -0.0005(8) -0.0024(7)
C16 0.0233(10) 0.0191(10) 0.0187(10) -0.0024(8) 0.0032(8) -0.0029(8)
C17 0.0207(10) 0.0216(10) 0.0254(11) 0.0000(8) 0.0045(9) -0.0008(8)
C18 0.0189(9) 0.0195(10) 0.0203(11) 0.0002(8) 0.0016(8) 0.0003(7)
C19 0.0184(9) 0.0242(10) 0.0191(11) 0.0027(8) 0.0024(8) 0.0021(8)
C20 0.0203(9) 0.0176(9) 0.0197(10) 0.0007(8) 0.0013(8) 0.0027(7)
C21 0.0344(12) 0.0204(10) 0.0230(11) -0.0007(8) 0.0016(9) -0.0085(9)
C22 0.0323(12) 0.0213(10) 0.0260(12) 0.0021(8) 0.0071(10) -0.0043(8)
C23 0.0299(11) 0.0238(10) 0.0177(10) 0.0014(8) 0.0036(9) 0.0062(8)
C24 0.0263(11) 0.0304(12) 0.0222(11) -0.0057(9) -0.0015(9) 0.0002(9)
C25 0.0200(10) 0.0267(11) 0.0239(11) -0.0011(8) 0.0016(9) -0.0012(8)
C26 0.0245(10) 0.0211(10) 0.0195(10) 0.0003(8) 0.0017(8) 0.0018(8)
C27 0.0214(10) 0.0241(11) 0.0354(13) -0.0023(9) -0.0011(9) -0.0020(8)
C28 0.0217(11) 0.0343(13) 0.0411(14) -0.0071(10) -0.0011(10) 0.0045(9)
C29 0.0380(13) 0.0257(11) 0.0255(12) -0.0030(9) -0.0018(10) 0.0099(9)
C30 0.0503(15) 0.0197(11) 0.0259(12) 0.0040(9) 0.0142(11) 0.0006(10)
C31 0.0343(12) 0.0242(11) 0.0319(13) 0.0027(9) 0.0159(10) -0.0029(9)
C32 0.0231(10) 0.0149(9) 0.0245(11) -0.0018(8) 0.0050(9) -0.0036(7)
C33 0.0255(11) 0.0266(11) 0.0197(11) 0.0032(8) 0.0006(9) -0.0003(8)
C34 0.0252(11) 0.0272(11) 0.0299(13) 0.0004(9) 0.0097(10) 0.0004(8)
C35 0.0383(13) 0.0259(11) 0.0245(12) 0.0007(9) 0.0126(10) 0.0021(9)
C36 0.0355(12) 0.0267(11) 0.0183(11) 0.0006(8) 0.0008(9) 0.0028(9)
C37 0.0235(10) 0.0213(10) 0.0265(12) -0.0025(8) 0.0018(9) 0.0010(8)
C38 0.0161(9) 0.0201(10) 0.0161(10) 0.0011(7) -0.0016(8) 0.0009(7)
C39 0.0201(10) 0.0204(10) 0.0232(11) -0.0029(8) 0.0035(8) 0.0005(8)
C40 0.0231(10) 0.0195(10) 0.0306(12) 0.0025(8) 0.0001(9) -0.0040(8)
C41 0.0245(11) 0.0332(12) 0.0197(11) 0.0037(9) 0.0032(9) -0.0045(9)
C42 0.0293(11) 0.0284(12) 0.0242(12) -0.0043(9) 0.0080(9) -0.0002(9)
C43 0.0258(11) 0.0193(10) 0.0231(11) -0.0010(8) 0.0024(9) 0.0012(8)
C44 0.0176(9) 0.0229(10) 0.0154(10) -0.0015(7) -0.0004(8) -0.0007(8)
C45 0.0229(10) 0.0212(10) 0.0194(10) -0.0002(8) 0.0006(8) -0.0035(8)
C46 0.0308(11) 0.0228(11) 0.0230(11) -0.0004(8) 0.0013(9) 0.0050(8)
C47 0.0236(11) 0.0369(13) 0.0210(11) -0.0029(9) -0.0001(9) 0.0098(9)
C48 0.0173(10) 0.0401(13) 0.0262(12) 0.0007(10) 0.0027(9) -0.0023(9)
C49 0.0211(10) 0.0231(10) 0.0253(11) 0.0024(8) 0.0020(9) -0.0038(8)
C50 0.0185(10) 0.0217(10) 0.0248(11) 0.0060(8) 0.0037(8) 0.0062(8)
C51 0.0265(11) 0.0218(10) 0.0250(12) 0.0050(8) 0.0063(9) 0.0036(8)
C52 0.0248(11) 0.0234(11) 0.0358(13) 0.0080(9) 0.0088(10) 0.0014(8)
C53 0.0290(11) 0.0269(11) 0.0309(13) 0.0081(9) 0.0145(10) 0.0116(9)
C54 0.0321(12) 0.0296(12) 0.0242(12) 0.0027(9) 0.0056(10) 0.0089(9)
C55 0.0232(10) 0.0265(11) 0.0244(12) 0.0041(8) 0.0034(9) 0.0038(8)
F1 0.0424(8) 0.0161(6) 0.0425(8) -0.0009(5) -0.0185(6) 0.0037(5)
F2 0.0197(6) 0.0479(9) 0.0365(8) -0.0221(6) 0.0032(6) -0.0002(6)
F3 0.0257(6) 0.0280(7) 0.0253(7) 0.0035(5) 0.0029(5) 0.0024(5)
F4 0.0259(7) 0.0286(7) 0.0438(9) 0.0074(6) -0.0018(6) 0.0074(5)
F5 0.0227(7) 0.0327(7) 0.0538(9) -0.0087(6) 0.0062(6) 0.0094(5)
F6 0.0262(7) 0.0451(8) 0.0292(8) -0.0079(6) 0.0089(6) 0.0031(6)
F7 0.0230(6) 0.0279(7) 0.0240(7) 0.0031(5) 0.0035(5) 0.0016(5)

loop_
_atom_type_symbol
_atom_type_description
_atom_type_scat_dispersion_real
_atom_type_scat_dispersion_imag
_atom_type_scat_source
C C 0.0181 0.0091 'International Tables Vol C Tables 4.2.6.8 and 6.1.1.4'
H H 0.0000 0.0000 'International Tables Vol C Tables 4.2.6.8 and 6.1.1.4'
B B 0.0090 0.0039 'International Tables Vol C Tables 4.2.6.8 and 6.1.1.4'
N N 0.0311 0.0180 'International Tables Vol C Tables 4.2.6.8 and 6.1.1.4'
F F 0.0727 0.0534 'International Tables Vol C Tables 4.2.6.8 and 6.1.1.4'

loop_
_geom_angle_atom_site_label_1
_geom_angle_atom_site_label_2
_geom_angle_atom_site_label_3
_geom_angle
F2 B1 F1 110.77(18)
F2 B1 N1 109.43(18)
F1 B1 N1 111.58(18)
F2 B1 N2 109.68(18)
F1 B1 N2 109.01(18)
N1 B1 N2 106.26(16)
C1 N1 C4 107.46(16)
C1 N1 B1 126.80(17)
C4 N1 B1 125.34(17)
C9 N2 C6 107.83(16)
C9 N2 B1 127.70(17)
C6 N2 B1 124.42(16)
N1 C1 C2 109.33(18)
N1 C1 C16 124.81(18)
C2 C1 C16 125.75(18)
C3 C2 C1 107.37(18)
C3 C2 H2 126.3
C1 C2 H2 126.3
C2 C3 C4 106.89(19)
C2 C3 H3 126.6
C4 C3 H3 126.6
N1 C4 C5 120.48(17)
N1 C4 C3 108.77(18)
C5 C4 C3 130.63(19)
C6 C5 C4 121.07(19)
C6 C5 C10 118.14(18)
C4 C5 C10 120.78(17)
C5 C6 N2 121.32(18)
C5 C6 C7 130.59(19)
N2 C6 C7 107.88(16)
C8 C7 C6 107.35(18)
C8 C7 H7 126.3
C6 C7 H7 126.3
C7 C8 C9 107.32(17)
C7 C8 H8 126.3
C9 C8 H8 126.3
N2 C9 C8 109.61(17)
N2 C9 C18 122.64(18)
C8 C9 C18 127.72(17)
C11 C10 C15 116.60(19)
C11 C10 C5 123.76(19)
C15 C10 C5 119.61(18)
F3 C11 C10 120.46(19)
F3 C11 C12 117.27(19)
C10 C11 C12 122.3(2)
F4 C12 C13 120.2(2)
F4 C12 C11 120.5(2)
C13 C12 C11 119.3(2)
F5 C13 C14 119.8(2)
F5 C13 C12 120.1(2)
C14 C13 C12 120.0(2)
F6 C14 C13 119.6(2)
F6 C14 C15 120.4(2)
C13 C14 C15 119.9(2)
F7 C15 C14 117.9(2)
F7 C15 C10 120.25(19)
C14 C15 C10 121.9(2)
C17 C16 C1 121.6(2)
C17 C16 C20 122.87(19)
C1 C16 C20 114.78(17)
C16 C17 C32 123.2(2)
C16 C17 C26 121.6(2)
C32 C17 C26 115.22(18)
C9 C18 C38 112.39(16)
C9 C18 C19 111.42(17)
C38 C18 C19 109.77(16)
C9 C18 H18 107.7
C38 C18 H18 107.7
C19 C18 H18 107.7
C50 C19 C44 111.91(17)
C50 C19 C18 114.88(17)
C44 C19 C18 110.34(17)
C50 C19 H19 106.4
C44 C19 H19 106.4
C18 C19 H19 106.4
C25 C20 C21 118.4(2)
C25 C20 C16 119.24(19)
C21 C20 C16 122.33(18)
C22 C21 C20 120.3(2)
C22 C21 H21 119.9
C20 C21 H21 119.9
C23 C22 C21 121.0(2)
C23 C22 H22 119.5
C21 C22 H22 119.5
C24 C23 C22 119.3(2)
C24 C23 H23 120.3
C22 C23 H23 120.3
C23 C24 C25 120.0(2)
C23 C24 H24 120.0
C25 C24 H24 120.0
C24 C25 C20 121.0(2)
C24 C25 H25 119.5
C20 C25 H25 119.5
C31 C26 C27 118.2(2)
C31 C26 C17 119.6(2)
C27 C26 C17 122.0(2)
C28 C27 C26 120.2(2)
C28 C27 H27 119.9
C26 C27 H27 119.9
C29 C28 C27 121.0(2)
C29 C28 H28 119.5
C27 C28 H28 119.5
C30 C29 C28 119.1(2)
C30 C29 H29 120.4
C28 C29 H29 120.4
C29 C30 C31 120.1(2)
C29 C30 H30 119.9
C31 C30 H30 119.9
C30 C31 C26 121.3(2)
C30 C31 H31 119.4
C26 C31 H31 119.4
C37 C32 C33 117.6(2)
C37 C32 C17 119.93(19)
C33 C32 C17 122.35(19)
C34 C33 C32 121.1(2)
C34 C33 H33 119.5
C32 C33 H33 119.5
C35 C34 C33 120.3(2)
C35 C34 H34 119.9
C33 C34 H34 119.9
C34 C35 C36 119.7(2)
C34 C35 H35 120.1
C36 C35 H35 120.1
C35 C36 C37 119.8(2)
C35 C36 H36 120.1
C37 C36 H36 120.1
C32 C37 C36 121.5(2)
C32 C37 H37 119.3
C36 C37 H37 119.3
C43 C38 C39 119.0(2)
C43 C38 C18 120.28(18)
C39 C38 C18 120.50(19)
C40 C39 C38 120.6(2)
C40 C39 H39 119.7
C38 C39 H39 119.7
C41 C40 C39 120.3(2)
C41 C40 H40 119.8
C39 C40 H40 119.8
C40 C41 C42 119.6(2)
C40 C41 H41 120.2
C42 C41 H41 120.2
C41 C42 C43 120.2(2)
C41 C42 H42 119.9
C43 C42 H42 119.9
C38 C43 C42 120.3(2)
C38 C43 H43 119.9
C42 C43 H43 119.9
C45 C44 C49 118.62(19)
C45 C44 C19 121.15(19)
C49 C44 C19 120.23(19)
C44 C45 C46 121.1(2)
C44 C45 H45 119.5
C46 C45 H45 119.5
C47 C46 C45 119.8(2)
C47 C46 H46 120.1
C45 C46 H46 120.1
C46 C47 C48 119.6(2)
C46 C47 H47 120.2
C48 C47 H47 120.2
C49 C48 C47 120.3(2)
C49 C48 H48 119.9
C47 C48 H48 119.9
C48 C49 C44 120.6(2)
C48 C49 H49 119.7
C44 C49 H49 119.7
C51 C50 C55 118.7(2)
C51 C50 C19 123.7(2)
C55 C50 C19 117.58(19)
C50 C51 C52 120.2(2)
C50 C51 H51 119.9
C52 C51 H51 119.9
C53 C52 C51 120.6(2)
C53 C52 H52 119.7
C51 C52 H52 119.7
C52 C53 C54 119.7(2)
C52 C53 H53 120.1
C54 C53 H53 120.1
C53 C54 C55 119.9(2)
C53 C54 H54 120.0
C55 C54 H54 120.0
C54 C55 C50 120.8(2)
C54 C55 H55 119.6
C50 C55 H55 119.6

loop_
_geom_bond_atom_site_label_1
_geom_bond_atom_site_label_2
_geom_bond_distance
B1 F2 1.374(3)
B1 F1 1.383(3)
B1 N1 1.563(3)
B1 N2 1.569(3)
N1 C1 1.355(3)
N1 C4 1.391(3)
N2 C9 1.347(3)
N2 C6 1.399(2)
C1 C2 1.411(3)
C1 C16 1.480(3)
C2 C3 1.382(3)
C2 H2 0.9500
C3 C4 1.407(3)
C3 H3 0.9500
C4 C5 1.404(3)
C5 C6 1.381(3)
C5 C10 1.493(3)
C6 C7 1.419(3)
C7 C8 1.375(3)
C7 H7 0.9500
C8 C9 1.416(3)
C8 H8 0.9500
C9 C18 1.504(3)
C10 C11 1.387(3)
C10 C15 1.398(3)
C11 F3 1.337(3)
C11 C12 1.389(3)
C12 F4 1.325(3)
C12 C13 1.383(4)
C13 F5 1.337(2)
C13 C14 1.375(3)
C14 F6 1.344(3)
C14 C15 1.381(3)
C15 F7 1.336(2)
C16 C17 1.356(3)
C16 C20 1.500(3)
C17 C32 1.485(3)
C17 C26 1.497(3)
C18 C38 1.527(3)
C18 C19 1.546(3)
C18 H18 1.0000
C19 C50 1.526(3)
C19 C44 1.529(3)
C19 H19 1.0000
C20 C25 1.392(3)
C20 C21 1.394(3)
C21 C22 1.383(4)
C21 H21 0.9500
C22 C23 1.382(3)
C22 H22 0.9500
C23 C24 1.381(3)
C23 H23 0.9500
C24 C25 1.388(3)
C24 H24 0.9500
C25 H25 0.9500
C26 C31 1.390(3)
C26 C27 1.395(3)
C27 C28 1.388(3)
C27 H27 0.9500
C28 C29 1.386(4)
C28 H28 0.9500
C29 C30 1.378(4)
C29 H29 0.9500
C30 C31 1.390(3)
C30 H30 0.9500
C31 H31 0.9500
C32 C37 1.391(3)
C32 C33 1.397(3)
C33 C34 1.396(3)
C33 H33 0.9500
C34 C35 1.378(3)
C34 H34 0.9500
C35 C36 1.385(3)
C35 H35 0.9500
C36 C37 1.397(3)
C36 H36 0.9500
C37 H37 0.9500
C38 C43 1.385(3)
C38 C39 1.392(3)
C39 C40 1.387(3)
C39 H39 0.9500
C40 C41 1.380(3)
C40 H40 0.9500
C41 C42 1.386(3)
C41 H41 0.9500
C42 C43 1.398(3)
C42 H42 0.9500
C43 H43 0.9500
C44 C45 1.388(3)
C44 C49 1.395(3)
C45 C46 1.391(3)
C45 H45 0.9500
C46 C47 1.388(3)
C46 H46 0.9500
C47 C48 1.389(4)
C47 H47 0.9500
C48 C49 1.388(3)
C48 H48 0.9500
C49 H49 0.9500
C50 C51 1.393(3)
C50 C55 1.401(3)
C51 C52 1.394(3)
C51 H51 0.9500
C52 C53 1.384(4)
C52 H52 0.9500
C53 C54 1.387(3)
C53 H53 0.9500
C54 C55 1.390(3)
C54 H54 0.9500
C55 H55 0.9500

loop_
_geom_torsion_atom_site_label_1
_geom_torsion_atom_site_label_2
_geom_torsion_atom_site_label_3
_geom_torsion_atom_site_label_4
_geom_torsion
F2 B1 N1 C1 -48.7(3)
F1 B1 N1 C1 74.2(3)
N2 B1 N1 C1 -167.07(18)
F2 B1 N1 C4 123.1(2)
F1 B1 N1 C4 -114.0(2)
N2 B1 N1 C4 4.7(3)
F2 B1 N2 C9 54.6(3)
F1 B1 N2 C9 -66.8(3)
N1 B1 N2 C9 172.80(18)
F2 B1 N2 C6 -128.40(19)
F1 B1 N2 C6 110.2(2)
N1 B1 N2 C6 -10.2(3)
C4 N1 C1 C2 -3.2(2)
B1 N1 C1 C2 169.8(2)
C4 N1 C1 C16 173.07(19)
B1 N1 C1 C16 -13.9(3)
N1 C1 C2 C3 4.4(2)
C16 C1 C2 C3 -171.9(2)
C1 C2 C3 C4 -3.7(2)
C1 N1 C4 C5 177.30(19)
B1 N1 C4 C5 4.2(3)
C1 N1 C4 C3 0.8(2)
B1 N1 C4 C3 -172.3(2)
C2 C3 C4 N1 1.8(2)
C2 C3 C4 C5 -174.1(2)
N1 C4 C5 C6 -9.0(3)
C3 C4 C5 C6 166.6(2)
N1 C4 C5 C10 172.17(18)
C3 C4 C5 C10 -12.3(4)
C4 C5 C6 N2 3.6(3)
C10 C5 C6 N2 -177.60(18)
C4 C5 C6 C7 -170.7(2)
C10 C5 C6 C7 8.2(3)
C9 N2 C6 C5 -175.55(19)
B1 N2 C6 C5 7.0(3)
C9 N2 C6 C7 -0.2(2)
B1 N2 C6 C7 -177.65(19)
C5 C6 C7 C8 174.6(2)
N2 C6 C7 C8 -0.2(2)
C6 C7 C8 C9 0.5(2)
C6 N2 C9 C8 0.5(2)
B1 N2 C9 C8 177.9(2)
C6 N2 C9 C18 -177.60(18)
B1 N2 C9 C18 -0.2(3)
C7 C8 C9 N2 -0.6(2)
C7 C8 C9 C18 177.3(2)
C6 C5 C10 C11 -116.6(2)
C4 C5 C10 C11 62.3(3)
C6 C5 C10 C15 61.3(3)
C4 C5 C10 C15 -119.9(2)
C15 C10 C11 F3 179.13(17)
C5 C10 C11 F3 -3.0(3)
C15 C10 C11 C12 -2.0(3)
C5 C10 C11 C12 175.89(19)
F3 C11 C12 F4 0.8(3)
C10 C11 C12 F4 -178.09(18)
F3 C11 C12 C13 -179.92(18)
C10 C11 C12 C13 1.2(3)
F4 C12 C13 F5 -0.3(3)
C11 C12 C13 F5 -179.55(19)
F4 C12 C13 C14 -179.79(19)
C11 C12 C13 C14 0.9(3)
F5 C13 C14 F6 -1.5(3)
C12 C13 C14 F6 178.04(19)
F5 C13 C14 C15 178.38(19)
C12 C13 C14 C15 -2.1(3)
F6 C14 C15 F7 -0.2(3)
C13 C14 C15 F7 179.89(18)
F6 C14 C15 C10 -178.92(18)
C13 C14 C15 C10 1.2(3)
C11 C10 C15 F7 -177.84(17)
C5 C10 C15 F7 4.2(3)
C11 C10 C15 C14 0.8(3)
C5 C10 C15 C14 -177.18(18)
N1 C1 C16 C17 -69.9(3)
C2 C1 C16 C17 105.7(3)
N1 C1 C16 C20 119.7(2)
C2 C1 C16 C20 -64.7(3)
C1 C16 C17 C32 -5.9(3)
C20 C16 C17 C32 163.72(19)
C1 C16 C17 C26 174.17(18)
C20 C16 C17 C26 -16.2(3)
N2 C9 C18 C38 -97.3(2)
C8 C9 C18 C38 85.0(3)
N2 C9 C18 C19 139.0(2)
C8 C9 C18 C19 -38.7(3)
C9 C18 C19 C50 -44.4(2)
C38 C18 C19 C50 -169.56(17)
C9 C18 C19 C44 -172.05(17)
C38 C18 C19 C44 62.8(2)
C17 C16 C20 C25 -60.8(3)
C1 C16 C20 C25 109.4(2)
C17 C16 C20 C21 122.1(2)
C1 C16 C20 C21 -67.6(3)
C25 C20 C21 C22 2.4(3)
C16 C20 C21 C22 179.4(2)
C20 C21 C22 C23 -2.6(3)
C21 C22 C23 C24 0.7(3)
C22 C23 C24 C25 1.4(3)
C23 C24 C25 C20 -1.6(3)
C21 C20 C25 C24 -0.3(3)
C16 C20 C25 C24 -177.45(19)
C16 C17 C26 C31 134.2(2)
C32 C17 C26 C31 -45.7(3)
C16 C17 C26 C27 -50.4(3)
C32 C17 C26 C27 129.7(2)
C31 C26 C27 C28 0.3(3)
C17 C26 C27 C28 -175.2(2)
C26 C27 C28 C29 0.2(4)
C27 C28 C29 C30 -1.4(4)
C28 C29 C30 C31 2.3(4)
C29 C30 C31 C26 -1.9(4)
C27 C26 C31 C30 0.6(3)
C17 C26 C31 C30 176.2(2)
C16 C17 C32 C37 136.2(2)
C26 C17 C32 C37 -43.9(3)
C16 C17 C32 C33 -47.4(3)
C26 C17 C32 C33 132.6(2)
C37 C32 C33 C34 -2.0(3)
C17 C32 C33 C34 -178.5(2)
C32 C33 C34 C35 0.7(3)
C33 C34 C35 C36 0.8(3)
C34 C35 C36 C37 -1.0(3)
C33 C32 C37 C36 1.8(3)
C17 C32 C37 C36 178.40(19)
C35 C36 C37 C32 -0.3(3)
C9 C18 C38 C43 127.46(19)
C19 C18 C38 C43 -107.9(2)
C9 C18 C38 C39 -57.7(2)
C19 C18 C38 C39 66.9(2)
C43 C38 C39 C40 1.3(3)
C18 C38 C39 C40 -173.59(18)
C38 C39 C40 C41 -0.8(3)
C39 C40 C41 C42 -0.4(3)
C40 C41 C42 C43 1.1(3)
C39 C38 C43 C42 -0.7(3)
C18 C38 C43 C42 174.22(18)
C41 C42 C43 C38 -0.5(3)
C50 C19 C44 C45 -41.4(3)
C18 C19 C44 C45 87.9(2)
C50 C19 C44 C49 138.8(2)
C18 C19 C44 C49 -92.0(2)
C49 C44 C45 C46 -0.7(3)
C19 C44 C45 C46 179.41(19)
C44 C45 C46 C47 0.5(3)
C45 C46 C47 C48 -0.2(3)
C46 C47 C48 C49 0.2(3)
C47 C48 C49 C44 -0.4(3)
C45 C44 C49 C48 0.7(3)
C19 C44 C49 C48 -179.4(2)
C44 C19 C50 C51 97.0(2)
C18 C19 C50 C51 -29.8(3)
C44 C19 C50 C55 -83.9(2)
C18 C19 C50 C55 149.27(19)
C55 C50 C51 C52 -1.0(3)
C19 C50 C51 C52 178.09(19)
C50 C51 C52 C53 0.6(3)
C51 C52 C53 C54 0.4(3)
C52 C53 C54 C55 -1.1(3)
C53 C54 C55 C50 0.7(3)
C51 C50 C55 C54 0.3(3)
C19 C50 C55 C54 -178.81(19)
